data_7020323
loop_
_publ_author_name
'Rilak, Ana'
'Bratsos, Ioannis'
'Zangrando, Ennio'
'Kljun, Jakob'
'Turel, Iztok'
'Bugar\<ci\'c, \<Zivadin D'
'Alessio, Enzo'

_publ_section_title
;
 Factors that influence the antiproliferative activity of half sandwich
 Ru(II)-[9]aneS3 coordination compounds: activation kinetics and
 interaction with guanine derivatives.
;
_journal_issue 38
_journal_name_full 'Dalton transactions (Cambridge, England : 2003)'
_journal_page_first 11608
_journal_page_last 11618
_journal_paper_doi 10.1039/c2dt31225e
_journal_volume 41
_journal_year 2012
_chemical_formula_moiety 'C16 H20 Cl N2 Ru S3 1+, P F6 1-'
_chemical_formula_sum 'C16 H20 Cl F6 N2 P Ru S3'
_chemical_formula_weight 618.01
_chemical_name_systematic
;
?
;
_space_group_IT_number 14
_symmetry_cell_setting monoclinic
_symmetry_space_group_name_Hall '-P 2ybc'
_symmetry_space_group_name_H-M 'P 1 21/c 1'
_atom_sites_solution_hydrogens geom
_atom_sites_solution_primary direct
_atom_sites_solution_secondary difmap
_audit_creation_method SHELXL-97
_cell_angle_alpha 90.00
_cell_angle_beta 111.888(9)
_cell_angle_gamma 90.00
_cell_formula_units_Z 4
_cell_length_a 16.6200(14)
_cell_length_b 9.6130(9)
_cell_length_c 14.6900(11)
_cell_measurement_temperature 293(2)
_cell_volume 2177.8(3)
_computing_cell_refinement 'Mosflm (Acta Cryst. D50, 760, 1994)'
_computing_data_collection 'XPRESS (MacScience, 2002)'
_computing_data_reduction 'Scala (Acta Cryst. D50, 760, 1994)'
_computing_molecular_graphics 'Ortep3/windows (Farrugia,1997)'
_computing_publication_material 'Wingx 1.80.05 (Farrugia, 1999)'
_computing_structure_refinement 'SHELX97 (Sheldrick, 1998)'
_computing_structure_solution 'SHELX97 (Sheldrick, 1998)'
_diffrn_ambient_temperature 293(2)
_diffrn_measured_fraction_theta_full 0.961
_diffrn_measured_fraction_theta_max 0.961
_diffrn_measurement_device_type 'Enraf-Nonius dip1030 image plate diffractometer'
_diffrn_measurement_method '\f-scans with narrow frames'
_diffrn_radiation_monochromator graphite
_diffrn_radiation_source 'fine-focus sealed tube'
_diffrn_radiation_type MoK\a
_diffrn_radiation_wavelength 0.71073
_diffrn_reflns_av_R_equivalents 0.0341
_diffrn_reflns_av_sigmaI/netI 0.0407
_diffrn_reflns_limit_h_max 19
_diffrn_reflns_limit_h_min -20
_diffrn_reflns_limit_k_max 12
_diffrn_reflns_limit_k_min 0
_diffrn_reflns_limit_l_max 17
_diffrn_reflns_limit_l_min 0
_diffrn_reflns_number 33504
_diffrn_reflns_theta_full 26.42
_diffrn_reflns_theta_max 26.42
_diffrn_reflns_theta_min 2.59
_exptl_absorpt_coefficient_mu 1.262
_exptl_absorpt_correction_T_max 0.7140
_exptl_absorpt_correction_T_min 0.6210
_exptl_absorpt_correction_type refdelf
_exptl_absorpt_process_details
;
Parkin S,Moezzi B & Hope H, (1995) J. Appl. Cryst. 28, 53-56
Cubic fit to sin(theta)/lambda - 24 parameters
;
_exptl_crystal_colour yellow
_exptl_crystal_density_diffrn 1.885
_exptl_crystal_density_method 'not measured'
_exptl_crystal_description block
_exptl_crystal_F_000 1232
_exptl_crystal_size_max 0.35
_exptl_crystal_size_mid 0.30
_exptl_crystal_size_min 0.28
_refine_diff_density_max 0.616
_refine_diff_density_min -0.426
_refine_diff_density_rms 0.076
_refine_ls_extinction_coef 0.0043(4)
_refine_ls_extinction_expression Fc^*^=kFc[1+0.001xFc^2^\l^3^/sin(2\q)]^-1/4^
_refine_ls_extinction_method SHELXL
_refine_ls_goodness_of_fit_ref 0.992
_refine_ls_hydrogen_treatment constr
_refine_ls_matrix_type full
_refine_ls_number_parameters 297
_refine_ls_number_reflns 4301
_refine_ls_number_restraints 0
_refine_ls_restrained_S_all 0.992
_refine_ls_R_factor_all 0.0451
_refine_ls_R_factor_gt 0.0361
_refine_ls_shift/su_max 0.001
_refine_ls_shift/su_mean 0.000
_refine_ls_structure_factor_coef Fsqd
_refine_ls_weighting_details 'calc w=1/[\s^2^(Fo^2^)+(0.0640P)^2^+0.0000P] where P=(Fo^2^+2Fc^2^)/3'
_refine_ls_weighting_scheme calc
_refine_ls_wR_factor_gt 0.0986
_refine_ls_wR_factor_ref 0.1016
_reflns_number_gt 3347
_reflns_number_total 4301
_reflns_threshold_expression >2\s(I)
_cod_data_source_file c2dt31225e.txt
_cod_data_source_block 2
_cod_original_sg_symbol_H-M 'P 21/c'
_cod_database_code 7020323

loop_
_symmetry_equiv_pos_as_xyz
'x, y, z'
'-x, y+1/2, -z+1/2'
'-x, -y, -z'
'x, -y-1/2, z-1/2'

loop_
_atom_site_label
_atom_site_type_symbol
_atom_site_fract_x
_atom_site_fract_y
_atom_site_fract_z
_atom_site_U_iso_or_equiv
_atom_site_adp_type
_atom_site_occupancy
_atom_site_symmetry_multiplicity
_atom_site_calc_flag
_atom_site_refinement_flags
_atom_site_disorder_assembly
_atom_site_disorder_group
Ru Ru 0.793609(16) 0.22442(3) 0.855496(18) 0.04185(12) Uani 1 1 d . . .
Cl Cl 0.83510(6) 0.38597(11) 0.75309(6) 0.0573(2) Uani 1 1 d . . .
S3 S 0.74455(6) 0.07151(10) 0.94199(6) 0.0514(2) Uani 1 1 d . . .
S1 S 0.66004(5) 0.21012(10) 0.73069(6) 0.0476(2) Uani 1 1 d . . .
S2 S 0.73796(6) 0.40282(10) 0.91880(7) 0.0521(2) Uani 1 1 d . . .
N1 N 0.92247(19) 0.2395(3) 0.9556(2) 0.0476(7) Uani 1 1 d . . .
N2 N 0.85570(17) 0.0691(3) 0.80605(19) 0.0461(6) Uani 1 1 d . . .
C1 C 0.9531(3) 0.3302(5) 1.0307(3) 0.0613(10) Uani 1 1 d . . .
H1 H 0.9136 0.3821 1.0477 0.074 Uiso 1 1 calc R . .
C2 C 1.0396(3) 0.3491(5) 1.0828(3) 0.0694(11) Uani 1 1 d . . .
H2 H 1.0581 0.4131 1.1340 0.083 Uiso 1 1 calc R . .
C3 C 1.0989(3) 0.2738(5) 1.0596(3) 0.0696(12) Uani 1 1 d . . .
H3 H 1.1580 0.2856 1.0945 0.084 Uiso 1 1 calc R . .
C4 C 1.0693(2) 0.1800(5) 0.9835(3) 0.0607(10) Uani 1 1 d . . .
H4 H 1.1086 0.1272 0.9666 0.073 Uiso 1 1 calc R . .
C5 C 0.9809(2) 0.1645(4) 0.9319(2) 0.0503(8) Uani 1 1 d . . .
C6 C 0.9433(2) 0.0679(4) 0.8489(2) 0.0487(8) Uani 1 1 d . . .
C7 C 0.9926(2) -0.0190(5) 0.8152(3) 0.0626(10) Uani 1 1 d . . .
H7 H 1.0528 -0.0173 0.8447 0.075 Uiso 1 1 calc R . .
C8 C 0.9526(3) -0.1077(5) 0.7383(3) 0.0715(12) Uani 1 1 d . . .
H8 H 0.9853 -0.1655 0.7148 0.086 Uiso 1 1 calc R . .
C9 C 0.8638(3) -0.1101(5) 0.6966(3) 0.0688(11) Uani 1 1 d . . .
H09 H 0.8352 -0.1713 0.6458 0.083 Uiso 1 1 calc R . .
C10 C 0.8179(2) -0.0198(4) 0.7318(2) 0.0547(9) Uani 1 1 d . . .
H10 H 0.7577 -0.0204 0.7027 0.066 Uiso 1 1 calc R . .
C11 C 0.6513(2) -0.0113(4) 0.8470(3) 0.0625(10) Uani 1 1 d . . .
H11A H 0.6722 -0.0813 0.8137 0.075 Uiso 1 1 calc R . .
H11B H 0.6165 -0.0580 0.8781 0.075 Uiso 1 1 calc R . .
C12 C 0.5946(2) 0.0909(4) 0.7720(3) 0.0588(10) Uani 1 1 d . . .
H12A H 0.5603 0.1440 0.8006 0.071 Uiso 1 1 calc R . .
H12B H 0.5551 0.0403 0.7161 0.071 Uiso 1 1 calc R . .
C13 C 0.6098(3) 0.3774(4) 0.7328(3) 0.0620(10) Uani 1 1 d . . .
H13A H 0.6315 0.4450 0.6985 0.074 Uiso 1 1 calc R . .
H13B H 0.5478 0.3692 0.6974 0.074 Uiso 1 1 calc R . .
C14 C 0.6260(3) 0.4305(5) 0.8334(3) 0.0741(12) Uani 1 1 d . . .
H14A H 0.5868 0.3841 0.8588 0.089 Uiso 1 1 calc R . .
H14B H 0.6131 0.5292 0.8298 0.089 Uiso 1 1 calc R . .
C15 C 0.7198(3) 0.3199(5) 1.0215(3) 0.0741(12) Uani 1 1 d . . .
H15A H 0.7739 0.3212 1.0781 0.089 Uiso 1 1 calc R . .
H15B H 0.6782 0.3752 1.0377 0.089 Uiso 1 1 calc R . .
C16 C 0.6882(3) 0.1756(5) 1.0046(3) 0.0614(10) Uani 1 1 d . . .
H16A H 0.6266 0.1761 0.9653 0.074 Uiso 1 1 calc R . .
H16B H 0.6961 0.1326 1.0671 0.074 Uiso 1 1 calc R . .
P P 0.59674(8) 0.75723(12) 0.56303(10) 0.0673(3) Uani 1 1 d . . .
F1 F 0.6715(4) 0.7337(6) 0.6691(4) 0.151(3) Uani 0.804(7) 1 d P A .
F2 F 0.6129(4) 0.9153(4) 0.5906(4) 0.1258(19) Uani 0.804(7) 1 d P A .
F3 F 0.6698(6) 0.7727(9) 0.5181(7) 0.205(4) Uani 0.804(7) 1 d P A .
F4 F 0.5910(5) 0.6015(4) 0.5359(4) 0.158(3) Uani 0.804(7) 1 d P A .
F5 F 0.5290(6) 0.7772(8) 0.4625(6) 0.206(5) Uani 0.804(7) 1 d P A .
F6 F 0.5341(5) 0.7444(11) 0.6152(9) 0.218(5) Uani 0.804(7) 1 d P A .
F2A F 0.5021(11) 0.8319(19) 0.5337(16) 0.094(5) Uiso 0.196(7) 1 d P A 2
F3A F 0.5758(15) 0.791(2) 0.4499(16) 0.088(6) Uiso 0.196(7) 1 d P A 2
F1A F 0.6682(11) 0.667(2) 0.5746(12) 0.088(5) Uiso 0.196(7) 1 d P A 2
F4A F 0.5948(18) 0.735(2) 0.6661(15) 0.103(6) Uiso 0.196(7) 1 d P A 2
F5A F 0.5475(19) 0.625(3) 0.584(2) 0.163(11) Uiso 0.196(7) 1 d P A 2
F6A F 0.6452(13) 0.875(3) 0.5514(17) 0.112(7) Uiso 0.196(7) 1 d P A 2

loop_
_atom_site_aniso_label
_atom_site_aniso_U_11
_atom_site_aniso_U_22
_atom_site_aniso_U_33
_atom_site_aniso_U_23
_atom_site_aniso_U_13
_atom_site_aniso_U_12
Ru 0.03608(17) 0.0491(2) 0.04023(17) -0.00165(10) 0.01409(12) -0.00024(11)
Cl 0.0502(5) 0.0675(6) 0.0545(5) 0.0046(4) 0.0198(4) -0.0110(4)
S3 0.0508(5) 0.0566(6) 0.0489(5) 0.0058(4) 0.0212(4) 0.0022(4)
S1 0.0385(4) 0.0609(6) 0.0421(4) -0.0017(3) 0.0136(3) -0.0011(4)
S2 0.0512(5) 0.0538(6) 0.0523(5) -0.0059(4) 0.0205(4) 0.0025(4)
N1 0.0429(16) 0.0496(18) 0.0470(16) -0.0015(12) 0.0131(13) -0.0037(12)
N2 0.0381(14) 0.0504(18) 0.0491(15) 0.0004(12) 0.0156(12) 0.0006(12)
C1 0.062(2) 0.061(3) 0.054(2) -0.0089(18) 0.0127(18) -0.003(2)
C2 0.061(2) 0.065(3) 0.061(2) -0.0034(19) -0.0022(19) -0.012(2)
C3 0.045(2) 0.071(3) 0.077(3) 0.013(2) 0.004(2) -0.009(2)
C4 0.0390(19) 0.068(3) 0.066(2) 0.012(2) 0.0099(17) -0.0010(18)
C5 0.0441(18) 0.055(2) 0.0526(19) 0.0083(16) 0.0188(15) -0.0014(16)
C6 0.0431(18) 0.051(2) 0.0541(19) 0.0048(15) 0.0207(15) -0.0006(15)
C7 0.048(2) 0.071(3) 0.075(2) 0.001(2) 0.0304(18) 0.0068(19)
C8 0.067(3) 0.078(3) 0.081(3) -0.010(2) 0.040(2) 0.013(2)
C9 0.070(3) 0.072(3) 0.070(2) -0.020(2) 0.033(2) 0.001(2)
C10 0.0453(19) 0.066(3) 0.0522(18) -0.0023(17) 0.0170(15) 0.0023(17)
C11 0.064(2) 0.061(3) 0.067(2) -0.0023(19) 0.0298(19) -0.014(2)
C12 0.0404(19) 0.071(3) 0.065(2) -0.0054(18) 0.0198(17) -0.0125(18)
C13 0.057(2) 0.069(3) 0.056(2) 0.0079(18) 0.0160(17) 0.014(2)
C14 0.064(3) 0.077(3) 0.077(3) -0.002(2) 0.020(2) 0.022(2)
C15 0.086(3) 0.090(3) 0.057(2) -0.013(2) 0.039(2) -0.001(3)
C16 0.065(2) 0.080(3) 0.0475(19) -0.0013(18) 0.0311(18) 0.001(2)
P 0.0724(8) 0.0574(7) 0.0734(7) -0.0104(5) 0.0286(6) -0.0061(5)
F1 0.126(5) 0.149(5) 0.125(4) 0.041(3) -0.016(3) -0.024(3)
F2 0.154(4) 0.064(3) 0.138(4) -0.037(2) 0.029(3) -0.013(3)
F3 0.241(10) 0.224(8) 0.238(10) -0.066(6) 0.191(9) -0.071(6)
F4 0.301(9) 0.058(3) 0.155(4) -0.027(3) 0.132(6) -0.016(4)
F5 0.188(8) 0.180(7) 0.129(6) 0.028(5) -0.081(6) -0.051(6)
F6 0.123(6) 0.336(13) 0.255(11) -0.093(9) 0.141(7) -0.060(6)

loop_
_atom_type_symbol
_atom_type_description
_atom_type_scat_dispersion_real
_atom_type_scat_dispersion_imag
_atom_type_scat_source
C C 0.0033 0.0016 'International Tables Vol C Tables 4.2.6.8 and 6.1.1.4'
H H 0.0000 0.0000 'International Tables Vol C Tables 4.2.6.8 and 6.1.1.4'
N N 0.0061 0.0033 'International Tables Vol C Tables 4.2.6.8 and 6.1.1.4'
Cl Cl 0.1484 0.1585 'International Tables Vol C Tables 4.2.6.8 and 6.1.1.4'
S S 0.1246 0.1234 'International Tables Vol C Tables 4.2.6.8 and 6.1.1.4'
Ru Ru -1.2594 0.8363 'International Tables Vol C Tables 4.2.6.8 and 6.1.1.4'
P P 0.1023 0.0942 'International Tables Vol C Tables 4.2.6.8 and 6.1.1.4'
F F 0.0171 0.0103 'International Tables Vol C Tables 4.2.6.8 and 6.1.1.4'

loop_
_geom_angle_atom_site_label_1
_geom_angle_atom_site_label_2
_geom_angle_atom_site_label_3
_geom_angle
N2 Ru N1 77.68(11)
N2 Ru S3 93.35(8)
N1 Ru S3 97.87(8)
N2 Ru S1 97.77(8)
N1 Ru S1 172.67(8)
S3 Ru S1 88.07(3)
N2 Ru S2 174.65(8)
N1 Ru S2 97.11(8)
S3 Ru S2 88.52(4)
S1 Ru S2 87.29(3)
N2 Ru Cl 87.17(8)
N1 Ru Cl 86.51(8)
S3 Ru Cl 175.61(3)
S1 Ru Cl 87.54(3)
S2 Ru Cl 91.34(4)
C16 S3 C11 99.97(18)
C16 S3 Ru 106.41(14)
C11 S3 Ru 103.40(13)
C13 S1 C12 102.42(19)
C13 S1 Ru 104.29(13)
C12 S1 Ru 106.83(13)
C15 S2 C14 100.9(2)
C15 S2 Ru 102.90(16)
C14 S2 Ru 106.83(14)
C1 N1 C5 117.8(3)
C1 N1 Ru 126.3(3)
C5 N1 Ru 115.1(2)
C10 N2 C6 117.9(3)
C10 N2 Ru 126.5(2)
C6 N2 Ru 115.4(2)
N1 C1 C2 122.8(4)
N1 C1 H1 118.6
C2 C1 H1 118.6
C3 C2 C1 119.8(4)
C3 C2 H2 120.1
C1 C2 H2 120.1
C2 C3 C4 118.5(4)
C2 C3 H3 120.7
C4 C3 H3 120.7
C3 C4 C5 119.9(4)
C3 C4 H4 120.0
C5 C4 H4 120.0
N1 C5 C4 121.1(4)
N1 C5 C6 115.1(3)
C4 C5 C6 123.8(3)
N2 C6 C7 121.1(3)
N2 C6 C5 115.5(3)
C7 C6 C5 123.4(3)
C8 C7 C6 119.9(4)
C8 C7 H7 120.1
C6 C7 H7 120.1
C9 C8 C7 119.3(4)
C9 C8 H8 120.4
C7 C8 H8 120.4
C8 C9 C10 118.4(4)
C8 C9 H09 120.8
C10 C9 H09 120.8
N2 C10 C9 123.3(3)
N2 C10 H10 118.3
C9 C10 H10 118.3
C12 C11 S3 113.1(3)
C12 C11 H11A 109.0
S3 C11 H11A 109.0
C12 C11 H11B 109.0
S3 C11 H11B 109.0
H11A C11 H11B 107.8
C11 C12 S1 111.2(2)
C11 C12 H12A 109.4
S1 C12 H12A 109.4
C11 C12 H12B 109.4
S1 C12 H12B 109.4
H12A C12 H12B 108.0
C14 C13 S1 113.9(3)
C14 C13 H13A 108.8
S1 C13 H13A 108.8
C14 C13 H13B 108.8
S1 C13 H13B 108.8
H13A C13 H13B 107.7
C13 C14 S2 113.0(3)
C13 C14 H14A 109.0
S2 C14 H14A 109.0
C13 C14 H14B 109.0
S2 C14 H14B 109.0
H14A C14 H14B 107.8
C16 C15 S2 115.4(3)
C16 C15 H15A 108.4
S2 C15 H15A 108.4
C16 C15 H15B 108.4
S2 C15 H15B 108.4
H15A C15 H15B 107.5
C15 C16 S3 112.5(3)
C15 C16 H16A 109.1
S3 C16 H16A 109.1
C15 C16 H16B 109.1
S3 C16 H16B 109.1
H16A C16 H16B 107.8
F5 P F6 95.9(6)
F5 P F4 85.3(4)
F6 P F4 93.7(4)
F5 P F2 97.1(3)
F6 P F2 91.8(5)
F4 P F2 173.7(4)
F5 P F3 89.3(5)
F6 P F3 174.5(6)
F4 P F3 88.1(4)
F2 P F3 86.2(3)
F5 P F1 178.1(6)
F6 P F1 85.8(5)
F4 P F1 93.7(3)
F2 P F1 83.7(3)
F3 P F1 88.9(5)
F1A P F6A 90.7(13)
F1A P F4A 96.8(11)
F6A P F4A 116.4(13)
F1A P F3A 95.6(10)
F6A P F3A 68.2(12)
F4A P F3A 166.6(12)
F1A P F5A 87.6(13)
F6A P F5A 175.9(13)
F4A P F5A 60.2(14)
F3A P F5A 115.6(14)
F1A P F2A 167.0(11)
F6A P F2A 98.7(11)
F4A P F2A 87.1(11)
F3A P F2A 79.6(10)
F5A P F2A 83.6(13)

loop_
_geom_bond_atom_site_label_1
_geom_bond_atom_site_label_2
_geom_bond_distance
Ru N2 2.093(3)
Ru N1 2.103(3)
Ru S3 2.2830(9)
Ru S1 2.2965(9)
Ru S2 2.3027(9)
Ru Cl 2.4338(9)
S3 C16 1.834(4)
S3 C11 1.835(4)
S1 C13 1.818(4)
S1 C12 1.831(4)
S2 C15 1.828(4)
S2 C14 1.835(4)
N1 C1 1.347(5)
N1 C5 1.356(4)
N2 C10 1.343(4)
N2 C6 1.353(4)
C1 C2 1.367(5)
C1 H1 0.9300
C2 C3 1.365(6)
C2 H2 0.9300
C3 C4 1.377(6)
C3 H3 0.9300
C4 C5 1.388(5)
C4 H4 0.9300
C5 C6 1.474(5)
C6 C7 1.384(5)
C7 C8 1.373(6)
C7 H7 0.9300
C8 C9 1.371(6)
C8 H8 0.9300
C9 C10 1.377(5)
C9 H09 0.9300
C10 H10 0.9300
C11 C12 1.514(5)
C11 H11A 0.9700
C11 H11B 0.9700
C12 H12A 0.9700
C12 H12B 0.9700
C13 C14 1.490(5)
C13 H13A 0.9700
C13 H13B 0.9700
C14 H14A 0.9700
C14 H14B 0.9700
C15 C16 1.471(7)
C15 H15A 0.9700
C15 H15B 0.9700
C16 H16A 0.9700
C16 H16B 0.9700
P F5 1.499(6)
P F6 1.511(6)
P F4 1.543(4)
P F2 1.570(4)
P F3 1.590(6)
P F1 1.606(5)
P F1A 1.427(16)
P F6A 1.43(2)
P F4A 1.54(2)
P F3A 1.60(2)
P F5A 1.60(3)
P F2A 1.633(18)

loop_
_geom_torsion_atom_site_label_1
_geom_torsion_atom_site_label_2
_geom_torsion_atom_site_label_3
_geom_torsion_atom_site_label_4
_geom_torsion
N2 Ru S3 C16 177.11(15)
N1 Ru S3 C16 99.09(16)
S1 Ru S3 C16 -85.22(14)
S2 Ru S3 C16 2.12(14)
Cl Ru S3 C16 -86.2(5)
N2 Ru S3 C11 -78.07(16)
N1 Ru S3 C11 -156.09(16)
S1 Ru S3 C11 19.60(14)
S2 Ru S3 C11 106.94(14)
Cl Ru S3 C11 18.7(5)
N2 Ru S1 C13 -158.38(15)
N1 Ru S1 C13 -107.2(7)
S3 Ru S1 C13 108.49(14)
S2 Ru S1 C13 19.88(14)
Cl Ru S1 C13 -71.58(14)
N2 Ru S1 C12 93.63(16)
N1 Ru S1 C12 144.8(7)
S3 Ru S1 C12 0.50(14)
S2 Ru S1 C12 -88.11(14)
Cl Ru S1 C12 -179.57(14)
N2 Ru S2 C15 -94.8(8)
N1 Ru S2 C15 -81.88(18)
S3 Ru S2 C15 15.87(16)
S1 Ru S2 C15 104.00(16)
Cl Ru S2 C15 -168.53(16)
N2 Ru S2 C14 159.4(8)
N1 Ru S2 C14 172.29(18)
S3 Ru S2 C14 -89.96(17)
S1 Ru S2 C14 -1.83(17)
Cl Ru S2 C14 85.64(17)
N2 Ru N1 C1 179.4(3)
S3 Ru N1 C1 -88.9(3)
S1 Ru N1 C1 127.2(6)
S2 Ru N1 C1 0.6(3)
Cl Ru N1 C1 91.5(3)
N2 Ru N1 C5 10.0(2)
S3 Ru N1 C5 101.7(2)
S1 Ru N1 C5 -42.2(8)
S2 Ru N1 C5 -168.8(2)
Cl Ru N1 C5 -77.9(2)
N1 Ru N2 C10 176.7(3)
S3 Ru N2 C10 79.3(3)
S1 Ru N2 C10 -9.2(3)
S2 Ru N2 C10 -170.2(7)
Cl Ru N2 C10 -96.3(3)
N1 Ru N2 C6 -9.2(2)
S3 Ru N2 C6 -106.5(2)
S1 Ru N2 C6 165.0(2)
S2 Ru N2 C6 3.9(10)
Cl Ru N2 C6 77.9(2)
C5 N1 C1 C2 0.1(6)
Ru N1 C1 C2 -169.1(3)
N1 C1 C2 C3 -0.3(7)
C1 C2 C3 C4 0.0(7)
C2 C3 C4 C5 0.4(6)
C1 N1 C5 C4 0.4(5)
Ru N1 C5 C4 170.7(3)
C1 N1 C5 C6 -179.7(3)
Ru N1 C5 C6 -9.3(4)
C3 C4 C5 N1 -0.6(6)
C3 C4 C5 C6 179.4(4)
C10 N2 C6 C7 2.1(5)
Ru N2 C6 C7 -172.6(3)
C10 N2 C6 C5 -178.1(3)
Ru N2 C6 C5 7.2(4)
N1 C5 C6 N2 1.5(5)
C4 C5 C6 N2 -178.6(3)
N1 C5 C6 C7 -178.8(3)
C4 C5 C6 C7 1.2(6)
N2 C6 C7 C8 -1.2(6)
C5 C6 C7 C8 179.0(4)
C6 C7 C8 C9 -0.9(7)
C7 C8 C9 C10 2.0(7)
C6 N2 C10 C9 -0.9(6)
Ru N2 C10 C9 173.1(3)
C8 C9 C10 N2 -1.1(7)
C16 S3 C11 C12 67.1(3)
Ru S3 C11 C12 -42.6(3)
S3 C11 C12 S1 45.7(4)
C13 S1 C12 C11 -135.5(3)
Ru S1 C12 C11 -26.2(3)
C12 S1 C13 C14 70.9(3)
Ru S1 C13 C14 -40.3(3)
S1 C13 C14 S2 41.6(4)
C15 S2 C14 C13 -129.2(4)
Ru S2 C14 C13 -22.0(4)
C14 S2 C15 C16 72.4(4)
Ru S2 C15 C16 -37.9(4)
S2 C15 C16 S3 42.8(4)
C11 S3 C16 C15 -132.8(3)
Ru S3 C16 C15 -25.5(3)
